data_2225523
loop_
_publ_author_name
'Pinheiro, Alessandra C.'
'de Souza, Marcus V. N.'
'Tiekink, Edward R. T.'
'Wardell, James L.'
'Wardell, Solange M. S. V.'

_publ_section_title
;
 Benzyl
 <i>N</i>-((<i>S</i>)-2-hydroxy-1-{<i>N</i>'-[(<i>E</i>)-2-methoxybenzylidene]hydrazinecarbonyl}ethyl)carbamate
 from synchrotron data
;
_journal_coeditor_code HB5379
_journal_issue 4
_journal_name_full 'Acta Crystallographica Section E'
_journal_page_first o1004
_journal_page_last o1005
_journal_paper_doi 10.1107/S1600536810011463
_journal_volume 66
_journal_year 2010
_chemical_formula_iupac 'C19 H21 N3 O5'
_chemical_formula_moiety 'C19 H21 N3 O5'
_chemical_formula_sum 'C19 H21 N3 O5'
_chemical_formula_weight 371.39
_chemical_name_systematic
;
Benzyl <i>N</i>-((<i>S</i>)-2-hydroxy-1-{<i>N</i>'-[(<i>E</i>)-
2-methoxybenzylidene]hydrazinecarbonyl}ethyl)carbamate
;
_space_group_IT_number 19
_symmetry_cell_setting orthorhombic
_symmetry_space_group_name_Hall 'P 2ac 2ab'
_symmetry_space_group_name_H-M 'P 21 21 21'
_atom_sites_solution_hydrogens geom
_atom_sites_solution_primary direct
_atom_sites_solution_secondary difmap
_audit_creation_method SHELXL-97
_cell_angle_alpha 90
_cell_angle_beta 90
_cell_angle_gamma 90
_cell_formula_units_Z 4
_cell_length_a 6.002(6)
_cell_length_b 14.053(14)
_cell_length_c 21.09(2)
_cell_measurement_reflns_used 915
_cell_measurement_temperature 120(2)
_cell_measurement_theta_max 23.8
_cell_measurement_theta_min 3.1
_cell_volume 1779(3)
_computing_cell_refinement 'APEX2 (Bruker, 2008)'
_computing_data_collection 'CrystalClear (Rigaku/MSC, 2008)'
_computing_data_reduction 'APEX2 (Bruker, 2008)'
_computing_molecular_graphics 'ORTEP-3 (Farrugia, 1997) and DIAMOND (Brandenburg, 2006)'
_computing_publication_material 'publCIF (Westrip, 2010)'
_computing_structure_refinement 'SHELXL97 (Sheldrick, 2008)'
_computing_structure_solution 'SHELXS97 (Sheldrick, 2008)'
_diffrn_ambient_temperature 120(2)
_diffrn_measured_fraction_theta_full 0.980
_diffrn_measured_fraction_theta_max 0.980
_diffrn_measurement_device_type 'Rigaku Saturn 724+ detector on Crystal Logics CCD'
_diffrn_measurement_method '\w scans'
_diffrn_radiation_monochromator 'silicon double crystal'
_diffrn_radiation_source 'Diamond beamline I19'
_diffrn_radiation_type Synchrotron
_diffrn_radiation_wavelength 0.6889
_diffrn_reflns_av_R_equivalents 0.047
_diffrn_reflns_av_sigmaI/netI 0.029
_diffrn_reflns_limit_h_max 7
_diffrn_reflns_limit_h_min -5
_diffrn_reflns_limit_k_max 16
_diffrn_reflns_limit_k_min -16
_diffrn_reflns_limit_l_max 25
_diffrn_reflns_limit_l_min -25
_diffrn_reflns_number 13639
_diffrn_reflns_theta_full 24.3
_diffrn_reflns_theta_max 24.3
_diffrn_reflns_theta_min 1.7
_diffrn_standards_decay_% 0
_diffrn_standards_number 0
_exptl_absorpt_coefficient_mu 0.058
_exptl_absorpt_correction_type none
_exptl_crystal_colour colourless
_exptl_crystal_density_diffrn 1.387
_exptl_crystal_density_method 'not measured'
_exptl_crystal_description needle
_exptl_crystal_F_000 784
_exptl_crystal_size_max 0.30
_exptl_crystal_size_mid 0.04
_exptl_crystal_size_min 0.02
_refine_diff_density_max 0.22
_refine_diff_density_min -0.31
_refine_ls_abs_structure_details nd
_refine_ls_extinction_method none
_refine_ls_goodness_of_fit_ref 1.29
_refine_ls_hydrogen_treatment mixed
_refine_ls_matrix_type full
_refine_ls_number_parameters 257
_refine_ls_number_reflns 1827
_refine_ls_number_restraints 3
_refine_ls_restrained_S_all 1.29
_refine_ls_R_factor_all 0.042
_refine_ls_R_factor_gt 0.030
_refine_ls_shift/su_max 0.001
_refine_ls_shift/su_max_lt 0.001
_refine_ls_shift/su_mean 0.000
_refine_ls_structure_factor_coef Fsqd
_refine_ls_weighting_details 'calc w=1/[\s^2^(Fo^2^)+(0.0788P)^2^] where P=(Fo^2^+2Fc^2^)/3'
_refine_ls_weighting_scheme calc
_refine_ls_wR_factor_gt 0.090
_refine_ls_wR_factor_ref 0.124
_reflns_number_gt 1627
_reflns_number_total 1827
_reflns_threshold_expression I>2\s(I)
_cod_data_source_file hb5379.cif
_cod_data_source_block I
_cod_database_code 2225523
_cod_database_fobs_code 2225523

loop_
_symmetry_equiv_pos_as_xyz
'x, y, z'
'-x+1/2, -y, z+1/2'
'-x, y+1/2, -z+1/2'
'x+1/2, -y+1/2, -z'

loop_
_atom_site_type_symbol
_atom_site_label
_atom_site_fract_x
_atom_site_fract_y
_atom_site_fract_z
_atom_site_U_iso_or_equiv
_atom_site_adp_type
_atom_site_calc_flag
_atom_site_refinement_flags
_atom_site_occupancy
_atom_site_disorder_assembly
_atom_site_disorder_group
O O1 0.8873(4) -0.04357(14) 0.54989(10) 0.0315(5) Uani d . 1 . .
O O2 0.8048(4) 0.11402(14) 0.55153(10) 0.0300(5) Uani d . 1 . .
O O3 1.4014(4) 0.06852(18) 0.39880(12) 0.0386(6) Uani d D 1 . .
H H3O 1.531(3) 0.068(3) 0.3838(18) 0.039(11) Uiso d D 1 . .
O O4 0.8614(4) 0.09631(14) 0.39964(10) 0.0281(5) Uani d . 1 . .
O O5 0.8039(4) 0.54912(16) 0.29894(11) 0.0360(6) Uani d . 1 . .
N N1 1.1190(5) 0.05803(18) 0.50353(12) 0.0275(6) Uani d D 1 . .
H H1N 1.161(6) 0.0066(16) 0.4822(15) 0.043(11) Uiso d D 1 . .
N N2 0.9615(5) 0.25280(17) 0.39885(12) 0.0279(6) Uani d D 1 . .
H H2N 1.059(5) 0.294(2) 0.4132(18) 0.054(12) Uiso d D 1 . .
N N3 0.7903(5) 0.27845(18) 0.35818(12) 0.0278(6) Uani d . 1 . .
C C1 0.6559(6) -0.1678(2) 0.59051(15) 0.0314(8) Uani d . 1 . .
C C2 0.8207(7) -0.2227(2) 0.61849(16) 0.0369(8) Uani d . 1 . .
H H2 0.9550 -0.1935 0.6322 0.044 Uiso calc R 1 . .
C C3 0.7916(7) -0.3195(2) 0.62669(17) 0.0404(9) Uani d . 1 . .
H H3 0.9057 -0.3568 0.6456 0.048 Uiso calc R 1 . .
C C4 0.5939(7) -0.3618(2) 0.60700(16) 0.0415(9) Uani d . 1 . .
H H4 0.5718 -0.4281 0.6132 0.050 Uiso calc R 1 . .
C C5 0.4302(8) -0.3084(3) 0.57863(18) 0.0443(9) Uani d . 1 . .
H H5 0.2961 -0.3378 0.5649 0.053 Uiso calc R 1 . .
C C6 0.4612(7) -0.2106(2) 0.57000(17) 0.0384(9) Uani d . 1 . .
H H6 0.3487 -0.1735 0.5501 0.046 Uiso calc R 1 . .
C C7 0.6851(6) -0.0622(2) 0.58501(16) 0.0333(8) Uani d . 1 . .
H H7A 0.5558 -0.0340 0.5627 0.040 Uiso calc R 1 . .
H H7B 0.6949 -0.0333 0.6277 0.040 Uiso calc R 1 . .
C C8 0.9259(6) 0.0482(2) 0.53586(14) 0.0271(7) Uani d . 1 . .
C C9 1.1576(5) 0.1469(2) 0.46987(14) 0.0256(7) Uani d . 1 . .
H H9 1.1481 0.2004 0.5010 0.031 Uiso calc R 1 . .
C C10 1.3898(6) 0.1464(2) 0.44118(14) 0.0282(7) Uani d . 1 . .
H H10A 1.4175 0.2067 0.4182 0.034 Uiso calc R 1 . .
H H10B 1.5034 0.1397 0.4749 0.034 Uiso calc R 1 . .
C C11 0.9775(5) 0.1615(2) 0.41900(14) 0.0247(7) Uani d . 1 . .
C C12 0.7823(6) 0.3673(2) 0.34522(14) 0.0281(7) Uani d . 1 . .
H H12 0.8937 0.4088 0.3614 0.034 Uiso calc R 1 . .
C C13 0.6034(6) 0.4056(2) 0.30579(14) 0.0290(7) Uani d . 1 . .
C C14 0.6157(6) 0.4991(2) 0.28244(14) 0.0296(8) Uani d . 1 . .
C C15 0.4450(6) 0.5358(2) 0.24549(15) 0.0323(8) Uani d . 1 . .
H H15 0.4531 0.5995 0.2304 0.039 Uiso calc R 1 . .
C C16 0.2632(7) 0.4798(2) 0.23060(15) 0.0339(8) Uani d . 1 . .
H H16 0.1477 0.5046 0.2046 0.041 Uiso calc R 1 . .
C C17 0.2486(6) 0.3872(2) 0.25348(15) 0.0318(8) Uani d . 1 . .
H H17 0.1230 0.3490 0.2434 0.038 Uiso calc R 1 . .
C C18 0.4166(6) 0.3511(2) 0.29081(15) 0.0312(7) Uani d . 1 . .
H H18 0.4050 0.2880 0.3066 0.037 Uiso calc R 1 . .
C C19 0.8395(7) 0.6391(2) 0.26835(16) 0.0374(9) Uani d . 1 . .
H H19A 0.7233 0.6839 0.2815 0.056 Uiso calc R 1 . .
H H19B 0.8337 0.6306 0.2223 0.056 Uiso calc R 1 . .
H H19C 0.9858 0.6641 0.2804 0.056 Uiso calc R 1 . .

loop_
_atom_site_aniso_label
_atom_site_aniso_U_11
_atom_site_aniso_U_22
_atom_site_aniso_U_33
_atom_site_aniso_U_12
_atom_site_aniso_U_13
_atom_site_aniso_U_23
O1 0.0299(14) 0.0250(10) 0.0396(12) 0.0018(10) 0.0069(11) 0.0038(9)
O2 0.0292(14) 0.0283(11) 0.0326(11) 0.0038(10) 0.0030(10) -0.0003(9)
O3 0.0262(14) 0.0436(13) 0.0461(14) -0.0025(12) 0.0049(13) -0.0140(11)
O4 0.0239(14) 0.0278(11) 0.0327(11) -0.0005(10) -0.0004(10) -0.0024(9)
O5 0.0347(14) 0.0299(11) 0.0434(13) -0.0050(11) -0.0073(12) 0.0092(10)
N1 0.0284(16) 0.0246(12) 0.0295(13) 0.0034(12) 0.0014(12) 0.0013(10)
N2 0.0260(17) 0.0252(12) 0.0327(13) -0.0009(12) -0.0040(12) 0.0012(11)
N3 0.0242(16) 0.0296(13) 0.0295(13) -0.0002(12) -0.0019(12) 0.0016(10)
C1 0.031(2) 0.0318(16) 0.0311(16) 0.0001(15) 0.0046(15) 0.0005(13)
C2 0.034(2) 0.0339(17) 0.0430(19) 0.0008(16) -0.0002(17) 0.0041(14)
C3 0.047(2) 0.0321(17) 0.0424(19) 0.0056(18) 0.0049(18) 0.0059(14)
C4 0.055(3) 0.0294(15) 0.0401(18) -0.0052(18) 0.015(2) -0.0022(13)
C5 0.044(3) 0.0455(19) 0.0435(19) -0.0143(19) 0.0070(19) -0.0070(15)
C6 0.037(2) 0.0412(18) 0.0372(17) -0.0010(17) 0.0012(16) -0.0022(15)
C7 0.029(2) 0.0308(16) 0.0404(17) 0.0017(15) 0.0068(15) 0.0038(13)
C8 0.0267(19) 0.0278(14) 0.0267(15) 0.0000(14) -0.0030(14) 0.0017(12)
C9 0.0244(18) 0.0243(14) 0.0280(15) 0.0013(13) 0.0010(14) 0.0007(11)
C10 0.0267(19) 0.0255(14) 0.0324(16) -0.0028(14) -0.0011(15) -0.0005(12)
C11 0.0203(18) 0.0259(14) 0.0279(15) -0.0001(13) 0.0049(13) -0.0016(12)
C12 0.0253(19) 0.0296(15) 0.0293(15) -0.0038(14) -0.0002(14) 0.0004(13)
C13 0.031(2) 0.0296(15) 0.0265(15) 0.0030(15) -0.0002(14) -0.0006(12)
C14 0.029(2) 0.0302(16) 0.0292(15) 0.0012(15) -0.0005(15) 0.0000(12)
C15 0.037(2) 0.0302(16) 0.0294(16) 0.0028(16) 0.0015(16) 0.0041(12)
C16 0.034(2) 0.0364(18) 0.0309(17) 0.0069(16) -0.0039(16) -0.0018(13)
C17 0.028(2) 0.0342(17) 0.0328(17) 0.0017(14) -0.0030(15) -0.0018(13)
C18 0.033(2) 0.0296(15) 0.0308(15) -0.0004(16) -0.0001(15) 0.0013(12)
C19 0.044(2) 0.0275(16) 0.0410(18) -0.0027(16) -0.0028(17) 0.0091(13)

loop_
_atom_type_symbol
_atom_type_description
_atom_type_scat_dispersion_real
_atom_type_scat_dispersion_imag
_atom_type_scat_source
C C 0.0030 0.0020 'International Tables Vol C Tables 4.2.6.8 and 6.1.1.4'
H H 0.0000 0.0000 'International Tables Vol C Tables 4.2.6.8 and 6.1.1.4'
N N 0.0060 0.0030 'International Tables Vol C Tables 4.2.6.8 and 6.1.1.4'
O O 0.0100 0.0060 'International Tables Vol C Tables 4.2.6.8 and 6.1.1.4'

loop_
_geom_angle_atom_site_label_1
_geom_angle_atom_site_label_2
_geom_angle_atom_site_label_3
_geom_angle_site_symmetry_1
_geom_angle_site_symmetry_3
_geom_angle
_geom_angle_publ_flag
C8 O1 C7 . . 115.6(2) ?
C10 O3 H3O . . 107(3) ?
C14 O5 C19 . . 117.3(3) ?
C8 N1 C9 . . 118.1(3) ?
C8 N1 H1N . . 115(3) ?
C9 N1 H1N . . 114(2) ?
C11 N2 N3 . . 119.5(3) ?
C11 N2 H2N . . 118(3) ?
N3 N2 H2N . . 122(3) ?
C12 N3 N2 . . 114.4(3) ?
C6 C1 C2 . . 119.6(3) ?
C6 C1 C7 . . 120.3(3) ?
C2 C1 C7 . . 120.1(3) ?
C3 C2 C1 . . 120.7(4) ?
C3 C2 H2 . . 119.6 ?
C1 C2 H2 . . 119.6 ?
C2 C3 C4 . . 119.4(4) ?
C2 C3 H3 . . 120.3 ?
C4 C3 H3 . . 120.3 ?
C5 C4 C3 . . 120.4(3) ?
C5 C4 H4 . . 119.8 ?
C3 C4 H4 . . 119.8 ?
C4 C5 C6 . . 119.9(4) ?
C4 C5 H5 . . 120.0 ?
C6 C5 H5 . . 120.0 ?
C1 C6 C5 . . 119.9(4) ?
C1 C6 H6 . . 120.1 ?
C5 C6 H6 . . 120.1 ?
O1 C7 C1 . . 108.5(3) ?
O1 C7 H7A . . 110.0 ?
C1 C7 H7A . . 110.0 ?
O1 C7 H7B . . 110.0 ?
C1 C7 H7B . . 110.0 ?
H7A C7 H7B . . 108.4 ?
O2 C8 O1 . . 124.4(3) ?
O2 C8 N1 . . 124.7(3) ?
O1 C8 N1 . . 110.9(3) ?
N1 C9 C10 . . 109.7(3) ?
N1 C9 C11 . . 110.1(3) ?
C10 C9 C11 . . 111.6(2) ?
N1 C9 H9 . . 108.5 ?
C10 C9 H9 . . 108.5 ?
C11 C9 H9 . . 108.5 ?
O3 C10 C9 . . 107.5(3) ?
O3 C10 H10A . . 110.2 ?
C9 C10 H10A . . 110.2 ?
O3 C10 H10B . . 110.2 ?
C9 C10 H10B . . 110.2 ?
H10A C10 H10B . . 108.5 ?
O4 C11 N2 . . 124.4(3) ?
O4 C11 C9 . . 122.3(3) ?
N2 C11 C9 . . 113.3(3) ?
N3 C12 C13 . . 120.6(3) ?
N3 C12 H12 . . 119.7 ?
C13 C12 H12 . . 119.7 ?
C18 C13 C14 . . 118.5(3) ?
C18 C13 C12 . . 121.2(3) ?
C14 C13 C12 . . 120.3(3) ?
O5 C14 C15 . . 124.0(3) ?
O5 C14 C13 . . 115.6(3) ?
C15 C14 C13 . . 120.4(3) ?
C16 C15 C14 . . 119.9(3) ?
C16 C15 H15 . . 120.0 ?
C14 C15 H15 . . 120.0 ?
C15 C16 C17 . . 120.3(3) ?
C15 C16 H16 . . 119.9 ?
C17 C16 H16 . . 119.9 ?
C18 C17 C16 . . 119.8(3) ?
C18 C17 H17 . . 120.1 ?
C16 C17 H17 . . 120.1 ?
C17 C18 C13 . . 121.1(3) ?
C17 C18 H18 . . 119.5 ?
C13 C18 H18 . . 119.5 ?
O5 C19 H19A . . 109.5 ?
O5 C19 H19B . . 109.5 ?
H19A C19 H19B . . 109.5 ?
O5 C19 H19C . . 109.5 ?
H19A C19 H19C . . 109.5 ?
H19B C19 H19C . . 109.5 ?

loop_
_geom_bond_atom_site_label_1
_geom_bond_atom_site_label_2
_geom_bond_site_symmetry_2
_geom_bond_distance
_geom_bond_publ_flag
O1 C8 . 1.343(4) ?
O1 C7 . 1.446(4) ?
O2 C8 . 1.222(4) ?
O3 C10 . 1.415(4) ?
O3 H3O . 0.843(11) ?
O4 C11 . 1.221(4) ?
O5 C14 . 1.375(4) ?
O5 C19 . 1.435(4) ?
N1 C8 . 1.352(5) ?
N1 C9 . 1.455(4) ?
N1 H1N . 0.89(3) ?
N2 C11 . 1.355(4) ?
N2 N3 . 1.386(4) ?
N2 H2N . 0.88(3) ?
N3 C12 . 1.279(4) ?
C1 C6 . 1.383(5) ?
C1 C2 . 1.386(5) ?
C1 C7 . 1.499(5) ?
C2 C3 . 1.383(5) ?
C2 H2 . 0.9500 ?
C3 C4 . 1.391(6) ?
C3 H3 . 0.9500 ?
C4 C5 . 1.374(6) ?
C4 H4 . 0.9500 ?
C5 C6 . 1.399(5) ?
C5 H5 . 0.9500 ?
C6 H6 . 0.9500 ?
C7 H7A . 0.9900 ?
C7 H7B . 0.9900 ?
C9 C10 . 1.519(5) ?
C9 C11 . 1.537(4) ?
C9 H9 . 1.0000 ?
C10 H10A . 0.9900 ?
C10 H10B . 0.9900 ?
C12 C13 . 1.461(5) ?
C12 H12 . 0.9500 ?
C13 C18 . 1.394(5) ?
C13 C14 . 1.405(4) ?
C14 C15 . 1.386(5) ?
C15 C16 . 1.382(5) ?
C15 H15 . 0.9500 ?
C16 C17 . 1.390(5) ?
C16 H16 . 0.9500 ?
C17 C18 . 1.376(5) ?
C17 H17 . 0.9500 ?
C18 H18 . 0.9500 ?
C19 H19A . 0.9800 ?
C19 H19B . 0.9800 ?
C19 H19C . 0.9800 ?

loop_
_geom_hbond_atom_site_label_D
_geom_hbond_atom_site_label_H
_geom_hbond_atom_site_label_A
_geom_hbond_site_symmetry_A
_geom_hbond_distance_DH
_geom_hbond_distance_HA
_geom_hbond_distance_DA
_geom_hbond_angle_DHA
N1 H1n O3 1_555 0.89(3) 2.44(3) 2.788(5) 104(2)
O3 H3o O4 1_655 0.85(2) 2.04(2) 2.789(4) 147(4)
N2 H2n O2 4_556 0.88(3) 2.10(3) 2.974(5) 177(3)
C10 H10b O2 1_655 0.99 2.45 3.439(5) 175
C16 H16 O4 3_655 0.95 2.55 3.284(5) 134

loop_
_geom_torsion_atom_site_label_1
_geom_torsion_atom_site_label_2
_geom_torsion_atom_site_label_3
_geom_torsion_atom_site_label_4
_geom_torsion_site_symmetry_1
_geom_torsion_site_symmetry_2
_geom_torsion_site_symmetry_3
_geom_torsion_site_symmetry_4
_geom_torsion
_geom_torsion_publ_flag
C11 N2 N3 C12 . . . . 175.9(3) ?
C6 C1 C2 C3 . . . . -0.6(5) ?
C7 C1 C2 C3 . . . . 176.8(3) ?
C1 C2 C3 C4 . . . . -0.5(5) ?
C2 C3 C4 C5 . . . . 1.2(5) ?
C3 C4 C5 C6 . . . . -0.7(5) ?
C2 C1 C6 C5 . . . . 1.1(5) ?
C7 C1 C6 C5 . . . . -176.3(3) ?
C4 C5 C6 C1 . . . . -0.5(5) ?
C8 O1 C7 C1 . . . . 174.1(3) ?
C6 C1 C7 O1 . . . . -124.9(3) ?
C2 C1 C7 O1 . . . . 57.7(4) ?
C7 O1 C8 O2 . . . . 1.1(4) ?
C7 O1 C8 N1 . . . . 179.6(3) ?
C9 N1 C8 O2 . . . . -17.9(4) ?
C9 N1 C8 O1 . . . . 163.6(3) ?
C8 N1 C9 C10 . . . . 175.6(3) ?
C8 N1 C9 C11 . . . . -61.2(3) ?
N1 C9 C10 O3 . . . . 60.0(3) ?
C11 C9 C10 O3 . . . . -62.3(3) ?
N3 N2 C11 O4 . . . . 6.6(5) ?
N3 N2 C11 C9 . . . . -173.0(2) ?
N1 C9 C11 O4 . . . . -18.0(4) ?
C10 C9 C11 O4 . . . . 104.0(3) ?
N1 C9 C11 N2 . . . . 161.6(3) ?
C10 C9 C11 N2 . . . . -76.3(3) ?
N2 N3 C12 C13 . . . . -176.6(3) ?
N3 C12 C13 C18 . . . . 11.7(5) ?
N3 C12 C13 C14 . . . . -168.8(3) ?
C19 O5 C14 C15 . . . . -9.5(5) ?
C19 O5 C14 C13 . . . . 170.7(3) ?
C18 C13 C14 O5 . . . . 180.0(3) ?
C12 C13 C14 O5 . . . . 0.4(4) ?
C18 C13 C14 C15 . . . . 0.1(5) ?
C12 C13 C14 C15 . . . . -179.4(3) ?
O5 C14 C15 C16 . . . . 179.1(3) ?
C13 C14 C15 C16 . . . . -1.1(5) ?
C14 C15 C16 C17 . . . . 1.2(5) ?
C15 C16 C17 C18 . . . . -0.4(5) ?
C16 C17 C18 C13 . . . . -0.6(5) ?
C14 C13 C18 C17 . . . . 0.7(5) ?
C12 C13 C18 C17 . . . . -179.8(3) ?

loop_
_cod_related_entry_id
_cod_related_entry_database
_cod_related_entry_code
1 ChemSpider 30656046
